data_2218905
loop_
_publ_author_name
'Ahmad, Matloob'
'Latif Siddiqui, Hamid'
'Zia-ur-Rehman, Muhammad'
'Tizzard, Graham John'
'Ahmad, Saeed'

_publ_section_title
;
 Methyl 2-acetonyl-4-hydroxy-2<i>H</i>-1,2-benzothiazine-3-carboxylate
 1,1-dioxide
;
_journal_coeditor_code BT2729
_journal_issue 8
_journal_name_full 'Acta Crystallographica Section E'
_journal_page_first o1392
_journal_paper_doi 10.1107/S1600536808019156
_journal_volume 64
_journal_year 2008
_chemical_formula_iupac 'C13 H13 N O6 S'
_chemical_formula_moiety 'C13 H13 N O6 S'
_chemical_formula_sum 'C13 H13 N O6 S'
_chemical_formula_weight 311.30
_chemical_name_systematic
;
Methyl 2-acetonyl-4-hydroxy-2<i>H</i>-1,2-benzothiazine-3-carboxylate
1,1-dioxide
;
_space_group_IT_number 29
_symmetry_cell_setting orthorhombic
_symmetry_space_group_name_Hall 'P 2c -2ac'
_symmetry_space_group_name_H-M 'P c a 21'
_atom_sites_solution_hydrogens geom
_atom_sites_solution_primary direct
_atom_sites_solution_secondary difmap
_audit_creation_method SHELXL-97
_cell_angle_alpha 90.00
_cell_angle_beta 90.00
_cell_angle_gamma 90.00
_cell_formula_units_Z 4
_cell_length_a 11.7982(3)
_cell_length_b 8.7206(2)
_cell_length_c 13.2474(4)
_cell_measurement_reflns_used 6916
_cell_measurement_temperature 120(2)
_cell_measurement_theta_max 27.48
_cell_measurement_theta_min 2.91
_cell_volume 1362.99(6)
_computing_cell_refinement 'DENZO (Otwinowski & Minor, 1997) and COLLECT (Hooft,  1998)'
_computing_data_collection 'COLLECT (Hooft,  1998)'
_computing_data_reduction 'DENZO (Otwinowski & Minor, 1997) and COLLECT (Hooft,  1998)'
_computing_molecular_graphics 'CAMERON (Watkin <i>et al.</i>,  1993)'
_computing_publication_material 'WinGX (Farrugia, 1999)'
_computing_structure_refinement 'SHELXL97 (Sheldrick, 2008)'
_computing_structure_solution 'SHELXS97 (Sheldrick, 2008)'
_diffrn_ambient_temperature 120(2)
_diffrn_detector_area_resol_mean 9.091
_diffrn_measured_fraction_theta_full 0.999
_diffrn_measured_fraction_theta_max 0.999
_diffrn_measurement_device_type 'Bruker--Nonius KappaCCD'
_diffrn_measurement_method '\f and \w scans'
_diffrn_radiation_monochromator graphite
_diffrn_radiation_source 'Bruker Nonius FR591 Rotating Anode'
_diffrn_radiation_type MoK\a
_diffrn_radiation_wavelength 0.71073
_diffrn_reflns_av_R_equivalents 0.0405
_diffrn_reflns_av_sigmaI/netI 0.0424
_diffrn_reflns_limit_h_max 15
_diffrn_reflns_limit_h_min -15
_diffrn_reflns_limit_k_max 11
_diffrn_reflns_limit_k_min -11
_diffrn_reflns_limit_l_max 17
_diffrn_reflns_limit_l_min -17
_diffrn_reflns_number 12553
_diffrn_reflns_theta_full 27.48
_diffrn_reflns_theta_max 27.48
_diffrn_reflns_theta_min 3.08
_diffrn_standards_number 0
_exptl_absorpt_coefficient_mu 0.265
_exptl_absorpt_correction_T_max 0.9613
_exptl_absorpt_correction_T_min 0.8788
_exptl_absorpt_correction_type multi-scan
_exptl_absorpt_process_details '(SADABS; Sheldrick, 2007)'
_exptl_crystal_colour Colourless
_exptl_crystal_density_diffrn 1.517
_exptl_crystal_density_method 'not measured'
_exptl_crystal_description Block
_exptl_crystal_F_000 648
_exptl_crystal_size_max 0.50
_exptl_crystal_size_mid 0.30
_exptl_crystal_size_min 0.15
_refine_diff_density_max 0.567
_refine_diff_density_min -0.643
_refine_ls_abs_structure_details 'Flack   (1983), 1466 Friedel pairs'
_refine_ls_abs_structure_Flack 0.00(8)
_refine_ls_extinction_coef 0.067(4)
_refine_ls_extinction_expression Fc^*^=kFc[1+0.001xFc^2^\l^3^/sin(2\q)]^-1/4^
_refine_ls_extinction_method 'SHELXL97 (Sheldrick, 2008)'
_refine_ls_goodness_of_fit_ref 1.133
_refine_ls_hydrogen_treatment constr
_refine_ls_matrix_type full
_refine_ls_number_parameters 194
_refine_ls_number_reflns 3095
_refine_ls_number_restraints 1
_refine_ls_restrained_S_all 1.133
_refine_ls_R_factor_all 0.0449
_refine_ls_R_factor_gt 0.0398
_refine_ls_shift/su_max 0.000
_refine_ls_shift/su_mean 0.000
_refine_ls_structure_factor_coef Fsqd
_refine_ls_weighting_details 'calc w=1/[\s^2^(Fo^2^)+(0.0621P)^2^] where P=(Fo^2^+2Fc^2^)/3'
_refine_ls_weighting_scheme calc
_refine_ls_wR_factor_gt 0.0977
_refine_ls_wR_factor_ref 0.1004
_reflns_number_gt 2849
_reflns_number_total 3095
_reflns_threshold_expression I>2\s(I)
_cod_data_source_file bt2729.cif
_cod_data_source_block I
_cod_depositor_comments
;
The following automatic conversions were performed:
'_symmetry_cell_setting' value 'Orthorhombic' changed to 'orthorhombic'
according to '/home/saulius/struct/CIF-dictionaries/cif_core.dic'
dictionary named 'cif_core.dic' version 2.4.1 from 2010-06-29.

Automatic conversion script
Id: cif_fix_enum 1527 2010-12-29 10:47:43Z saulius 

The following automatic conversions were performed:

'_symmetry_cell_setting' value 'Orthorhombic' changed to
'orthorhombic' according to
/home/saulius/struct/CIF-dictionaries/cif_core.dic dictionary named
'cif_core.dic' version 2.4.1 from 2010-06-29.

Automatic conversion script
Id: cif_fix_values 1715 2011-07-08 13:25:40Z adriana 
;
_cod_database_code 2218905
_cod_database_fobs_code 2218905

loop_
_symmetry_equiv_pos_as_xyz
'x, y, z'
'-x, -y, z+1/2'
'x+1/2, -y, z'
'-x+1/2, y, z+1/2'

loop_
_atom_site_type_symbol
_atom_site_label
_atom_site_fract_x
_atom_site_fract_y
_atom_site_fract_z
_atom_site_U_iso_or_equiv
_atom_site_adp_type
_atom_site_calc_flag
_atom_site_refinement_flags
_atom_site_occupancy
S S1 0.12520(4) 0.72682(5) 0.71113(5) 0.01779(15) Uani d . 1
O O1 0.14000(12) 0.85887(19) 0.64793(13) 0.0249(4) Uani d . 1
O O2 0.21431(12) 0.61542(17) 0.71678(14) 0.0255(4) Uani d . 1
O O3 -0.19773(12) 0.91805(17) 0.77253(12) 0.0204(3) Uani d . 1
H H3 -0.2440 0.8985 0.7261 0.031 Uiso calc R 1
O O4 -0.27020(12) 0.78295(17) 0.61171(13) 0.0229(4) Uani d . 1
O O5 -0.15104(13) 0.62248(18) 0.53092(12) 0.0234(4) Uani d . 1
O O6 -0.03227(14) 0.48788(19) 0.85565(13) 0.0287(4) Uani d . 1
N N1 0.00988(15) 0.63873(19) 0.67500(15) 0.0172(4) Uani d . 1
C C1 0.08889(18) 0.7943(2) 0.83187(17) 0.0173(4) Uani d . 1
C C2 0.16859(19) 0.8042(3) 0.90839(18) 0.0231(5) Uani d . 1
H H2 0.2436 0.7675 0.8984 0.028 Uiso calc R 1
C C3 0.1371(2) 0.8685(3) 0.9994(2) 0.0258(5) Uani d . 1
H H3A 0.1909 0.8765 1.0525 0.031 Uiso calc R 1
C C4 0.0269(2) 0.9218(3) 1.01423(18) 0.0244(5) Uani d . 1
H H4 0.0061 0.9659 1.0771 0.029 Uiso calc R 1
C C5 -0.05253(19) 0.9105(2) 0.93717(17) 0.0195(4) Uani d . 1
H H5 -0.1274 0.9473 0.9476 0.023 Uiso calc R 1
C C6 -0.02314(17) 0.8457(2) 0.84476(17) 0.0169(4) Uani d . 1
C C7 -0.10643(17) 0.8267(2) 0.76334(17) 0.0156(4) Uani d . 1
C C8 -0.09225(18) 0.7266(2) 0.68505(15) 0.0155(4) Uani d . 1
C C9 -0.17931(18) 0.7142(2) 0.60656(16) 0.0172(4) Uani d . 1
C C10 -0.2356(2) 0.6047(3) 0.4522(2) 0.0327(6) Uani d . 1
H H10A -0.3074 0.5716 0.4822 0.049 Uiso calc R 1
H H10B -0.2098 0.5275 0.4035 0.049 Uiso calc R 1
H H10C -0.2465 0.7029 0.4176 0.049 Uiso calc R 1
C C11 0.00404(19) 0.4701(2) 0.67907(18) 0.0202(4) Uani d . 1
H H11A 0.0763 0.4277 0.6532 0.024 Uiso calc R 1
H H11B -0.0572 0.4350 0.6335 0.024 Uiso calc R 1
C C12 -0.01724(18) 0.4058(2) 0.78301(19) 0.0216(5) Uani d . 1
C C13 -0.0175(2) 0.2338(3) 0.7899(2) 0.0329(6) Uani d . 1
H H13A -0.0154 0.2028 0.8609 0.049 Uiso calc R 1
H H13B 0.0492 0.1928 0.7549 0.049 Uiso calc R 1
H H13C -0.0864 0.1935 0.7582 0.049 Uiso calc R 1

loop_
_atom_site_aniso_label
_atom_site_aniso_U_11
_atom_site_aniso_U_22
_atom_site_aniso_U_33
_atom_site_aniso_U_12
_atom_site_aniso_U_13
_atom_site_aniso_U_23
S1 0.0125(2) 0.0212(2) 0.0196(2) 0.00081(16) 0.0010(2) 0.0031(3)
O1 0.0198(8) 0.0285(8) 0.0263(10) -0.0038(6) 0.0031(6) 0.0092(7)
O2 0.0170(7) 0.0302(8) 0.0293(9) 0.0066(5) -0.0005(7) -0.0005(8)
O3 0.0159(7) 0.0222(7) 0.0232(8) 0.0050(5) -0.0035(6) -0.0042(7)
O4 0.0176(8) 0.0256(7) 0.0256(8) 0.0052(6) -0.0034(6) -0.0057(7)
O5 0.0237(9) 0.0267(9) 0.0198(8) 0.0058(6) -0.0048(6) -0.0056(7)
O6 0.0361(10) 0.0257(8) 0.0243(9) 0.0012(7) 0.0043(7) 0.0048(7)
N1 0.0148(9) 0.0162(7) 0.0205(9) 0.0014(6) 0.0018(7) 0.0003(7)
C1 0.0173(10) 0.0157(8) 0.0190(10) -0.0019(7) 0.0016(9) 0.0019(9)
C2 0.0164(11) 0.0253(10) 0.0276(12) -0.0014(8) -0.0053(9) 0.0016(10)
C3 0.0267(13) 0.0267(12) 0.0241(12) -0.0015(9) -0.0110(9) 0.0007(10)
C4 0.0310(13) 0.0232(10) 0.0191(11) 0.0003(9) -0.0031(9) -0.0014(9)
C5 0.0205(11) 0.0158(9) 0.0222(10) -0.0019(7) 0.0009(9) 0.0011(9)
C6 0.0181(11) 0.0119(8) 0.0208(11) -0.0029(7) -0.0013(8) 0.0036(8)
C7 0.0129(9) 0.0150(9) 0.0188(10) -0.0008(7) 0.0016(8) 0.0030(8)
C8 0.0137(9) 0.0141(9) 0.0188(11) -0.0009(7) 0.0004(8) 0.0021(8)
C9 0.0161(10) 0.0187(9) 0.0168(10) -0.0009(8) 0.0005(8) 0.0004(8)
C10 0.0323(14) 0.0408(12) 0.0250(12) 0.0121(11) -0.0117(10) -0.0120(12)
C11 0.0205(10) 0.0168(9) 0.0234(11) 0.0035(8) -0.0005(8) -0.0019(9)
C12 0.0144(11) 0.0200(10) 0.0303(13) 0.0005(7) -0.0008(9) 0.0035(10)
C13 0.0332(15) 0.0194(11) 0.0460(17) 0.0012(9) 0.0037(12) 0.0042(11)

loop_
_atom_type_symbol
_atom_type_description
_atom_type_scat_dispersion_real
_atom_type_scat_dispersion_imag
_atom_type_scat_source
C C 0.0033 0.0016 'International Tables Vol C Tables 4.2.6.8 and 6.1.1.4'
H H 0.0000 0.0000 'International Tables Vol C Tables 4.2.6.8 and 6.1.1.4'
N N 0.0061 0.0033 'International Tables Vol C Tables 4.2.6.8 and 6.1.1.4'
O O 0.0106 0.0060 'International Tables Vol C Tables 4.2.6.8 and 6.1.1.4'
S S 0.1246 0.1234 'International Tables Vol C Tables 4.2.6.8 and 6.1.1.4'

loop_
_geom_angle_atom_site_label_1
_geom_angle_atom_site_label_2
_geom_angle_atom_site_label_3
_geom_angle
O2 S1 O1 119.03(10)
O2 S1 N1 107.90(9)
O1 S1 N1 107.93(10)
O2 S1 C1 110.99(11)
O1 S1 C1 106.99(10)
N1 S1 C1 102.77(10)
C7 O3 H3 109.5
C9 O5 C10 115.80(17)
C8 N1 C11 119.38(17)
C8 N1 S1 114.92(13)
C11 N1 S1 119.83(15)
C2 C1 C6 121.9(2)
C2 C1 S1 121.44(17)
C6 C1 S1 116.52(16)
C3 C2 C1 118.8(2)
C3 C2 H2 120.6
C1 C2 H2 120.6
C2 C3 C4 120.6(2)
C2 C3 H3A 119.7
C4 C3 H3A 119.7
C5 C4 C3 120.1(2)
C5 C4 H4 119.9
C3 C4 H4 119.9
C6 C5 C4 120.4(2)
C6 C5 H5 119.8
C4 C5 H5 119.8
C5 C6 C1 118.06(19)
C5 C6 C7 121.68(19)
C1 C6 C7 120.2(2)
O3 C7 C8 123.04(19)
O3 C7 C6 113.72(18)
C8 C7 C6 123.24(18)
C7 C8 N1 120.98(18)
C7 C8 C9 119.99(18)
N1 C8 C9 118.93(18)
O4 C9 O5 123.7(2)
O4 C9 C8 122.39(19)
O5 C9 C8 113.86(18)
O5 C10 H10A 109.5
O5 C10 H10B 109.5
H10A C10 H10B 109.5
O5 C10 H10C 109.5
H10A C10 H10C 109.5
H10B C10 H10C 109.5
N1 C11 C12 114.36(18)
N1 C11 H11A 108.7
C12 C11 H11A 108.7
N1 C11 H11B 108.7
C12 C11 H11B 108.7
H11A C11 H11B 107.6
O6 C12 C13 122.8(2)
O6 C12 C11 121.97(18)
C13 C12 C11 115.3(2)
C12 C13 H13A 109.5
C12 C13 H13B 109.5
H13A C13 H13B 109.5
C12 C13 H13C 109.5
H13A C13 H13C 109.5
H13B C13 H13C 109.5

loop_
_geom_bond_atom_site_label_1
_geom_bond_atom_site_label_2
_geom_bond_distance
S1 O2 1.4335(14)
S1 O1 1.4345(17)
S1 N1 1.6341(19)
S1 C1 1.757(2)
O3 C7 1.345(2)
O3 H3 0.8400
O4 C9 1.231(3)
O5 C9 1.325(3)
O5 C10 1.452(3)
O6 C12 1.212(3)
N1 C8 1.434(3)
N1 C11 1.473(3)
C1 C2 1.385(3)
C1 C6 1.406(3)
C2 C3 1.381(4)
C2 H2 0.9500
C3 C4 1.394(4)
C3 H3A 0.9500
C4 C5 1.389(3)
C4 H4 0.9500
C5 C6 1.392(3)
C5 H5 0.9500
C6 C7 1.469(3)
C7 C8 1.366(3)
C8 C9 1.465(3)
C10 H10A 0.9800
C10 H10B 0.9800
C10 H10C 0.9800
C11 C12 1.508(3)
C11 H11A 0.9900
C11 H11B 0.9900
C12 C13 1.503(3)
C13 H13A 0.9800
C13 H13B 0.9800
C13 H13C 0.9800

loop_
_geom_hbond_atom_site_label_D
_geom_hbond_atom_site_label_H
_geom_hbond_atom_site_label_A
_geom_hbond_site_symmetry_A
_geom_hbond_distance_DH
_geom_hbond_distance_HA
_geom_hbond_distance_DA
_geom_hbond_angle_DHA
_geom_hbond_publ_flag
O3 H3 O4 . 0.8400 1.8500 2.580(2) 145.00 yes
C3 H3A O1 3_555 0.9500 2.3700 3.286(3) 163.00 yes
C4 H4 O1 2_575 0.9500 2.4900 3.267(3) 139.00 yes
C11 H11A O2 . 0.9900 2.4600 2.830(3) 102.00 yes
C11 H11B O5 . 0.9900 2.4000 2.994(3) 118.00 yes

loop_
_geom_torsion_atom_site_label_1
_geom_torsion_atom_site_label_2
_geom_torsion_atom_site_label_3
_geom_torsion_atom_site_label_4
_geom_torsion
O2 S1 N1 C8 167.94(15)
O1 S1 N1 C8 -62.23(17)
C1 S1 N1 C8 50.61(17)
O2 S1 N1 C11 15.1(2)
O1 S1 N1 C11 144.91(16)
C1 S1 N1 C11 -102.25(17)
O2 S1 C1 C2 31.3(2)
O1 S1 C1 C2 -100.01(18)
N1 S1 C1 C2 146.46(18)
O2 S1 C1 C6 -152.25(15)
O1 S1 C1 C6 76.41(16)
N1 S1 C1 C6 -37.13(17)
C6 C1 C2 C3 -0.9(3)
S1 C1 C2 C3 175.34(17)
C1 C2 C3 C4 0.3(3)
C2 C3 C4 C5 0.1(3)
C3 C4 C5 C6 0.2(3)
C4 C5 C6 C1 -0.7(3)
C4 C5 C6 C7 177.53(19)
C2 C1 C6 C5 1.1(3)
S1 C1 C6 C5 -175.30(15)
C2 C1 C6 C7 -177.19(19)
S1 C1 C6 C7 6.4(2)
C5 C6 C7 O3 20.3(3)
C1 C6 C7 O3 -161.46(18)
C5 C6 C7 C8 -160.21(19)
C1 C6 C7 C8 18.0(3)
O3 C7 C8 N1 175.91(18)
C6 C7 C8 N1 -3.5(3)
O3 C7 C8 C9 -0.6(3)
C6 C7 C8 C9 -179.97(18)
C11 N1 C8 C7 118.1(2)
S1 N1 C8 C7 -34.9(2)
C11 N1 C8 C9 -65.4(3)
S1 N1 C8 C9 141.61(16)
C10 O5 C9 O4 -0.7(3)
C10 O5 C9 C8 179.00(18)
C7 C8 C9 O4 -5.5(3)
N1 C8 C9 O4 177.96(18)
C7 C8 C9 O5 174.79(18)
N1 C8 C9 O5 -1.8(3)
C8 N1 C11 C12 -73.3(3)
S1 N1 C11 C12 78.4(2)
N1 C11 C12 O6 2.6(3)
N1 C11 C12 C13 -176.96(19)

loop_
_cod_related_entry_id
_cod_related_entry_database
_cod_related_entry_code
1 ChemSpider 24740308
